data_4519012
loop_
_publ_author_name
'Kimata, Hironori'
'Inagaki, Takashi'
'Mochida, Tomoyuki'

_publ_section_title
;
 Anion-Ordering Phase Transitions in Biferrocenium and Ferrocenium Salts
 with the Bis(trifluoromethanesulfonyl)amide Anion.
;
_journal_issue 32
_journal_name_full 'ACS omega'
_journal_page_first 21139
_journal_page_last 21146
_journal_paper_doi 10.1021/acsomega.1c03059
_journal_volume 6
_journal_year 2021
_chemical_formula_moiety 'C30 H38 Fe2, C2 F6 N O4 S2'
_chemical_formula_sum 'C32 H38 F6 Fe2 N O4 S2'
_chemical_formula_weight 790.45
_space_group_crystal_system orthorhombic
_space_group_IT_number 19
_space_group_name_Hall 'P 2ac 2ab'
_space_group_name_H-M_alt 'P 21 21 21'
_atom_sites_solution_hydrogens geom
_cell_angle_alpha 90
_cell_angle_beta 90
_cell_angle_gamma 90
_cell_formula_units_Z 8
_cell_length_a 14.385(3)
_cell_length_b 20.809(5)
_cell_length_c 23.264(5)
_cell_measurement_reflns_used 9164
_cell_measurement_temperature 100.(2)
_cell_measurement_theta_max 28.8794
_cell_measurement_theta_min 2.4159
_cell_volume 6964(3)
_computing_cell_refinement 'SAINT V8.38A (Bruker AXS Inc., 2017)'
_computing_data_reduction 'SAINT V8.38A (Bruker AXS Inc., 2017)'
_computing_molecular_graphics 'shelXle (C.B. Huebschle, rev 833)'
_computing_structure_refinement 'SHELXL-2016/6 (Sheldrick, 2016)'
_computing_structure_solution 'SHELXT 2014/5 (Sheldrick, 2014)'
_diffrn_ambient_temperature 100.(2)
_diffrn_detector_area_resol_mean 8.3333
_diffrn_measured_fraction_theta_full 0.996
_diffrn_measured_fraction_theta_max 0.996
_diffrn_measurement_device_type 'Bruker APEXII CCD area detector'
_diffrn_measurement_method 'phi and omega scans'
_diffrn_radiation_monochromator 'Bruker Helios multilayer confocal mirror'
_diffrn_radiation_source 'Bruker TXS fine-focus rotating anode'
_diffrn_radiation_type MoK\a
_diffrn_radiation_wavelength 0.71073
_diffrn_reflns_av_R_equivalents 0.0534
_diffrn_reflns_av_unetI/netI 0.0385
_diffrn_reflns_limit_h_max 17
_diffrn_reflns_limit_h_min -18
_diffrn_reflns_limit_k_max 27
_diffrn_reflns_limit_k_min -23
_diffrn_reflns_limit_l_max 20
_diffrn_reflns_limit_l_min -30
_diffrn_reflns_number 40093
_diffrn_reflns_theta_full 27.48
_diffrn_reflns_theta_max 27.48
_diffrn_reflns_theta_min 1.31
_diffrn_source 'rotating-anode X-ray tube'
_diffrn_source_type 'Bruker Turbo X-ray Source'
_exptl_absorpt_coefficient_mu 1.022
_exptl_absorpt_correction_T_max 0.82
_exptl_absorpt_correction_T_min 0.76
_exptl_absorpt_correction_type multi-scan
_exptl_absorpt_process_details
;
SADABS-2016/2 - Bruker AXS area detector scaling and absorption correction
;
_exptl_crystal_colour black
_exptl_crystal_density_diffrn 1.508
_exptl_crystal_density_method 'not measured'
_exptl_crystal_description block
_exptl_crystal_F_000 3256
_exptl_crystal_size_max 0.280
_exptl_crystal_size_mid 0.260
_exptl_crystal_size_min 0.200
_refine_diff_density_max 0.903
_refine_diff_density_min -0.714
_refine_ls_abs_structure_details
;

Refined as an inversion twin.
;
_refine_ls_abs_structure_Flack 0.49(2)
_refine_ls_extinction_method none
_refine_ls_goodness_of_fit_ref 1.052
_refine_ls_hydrogen_treatment constr
_refine_ls_matrix_type full
_refine_ls_number_parameters 860
_refine_ls_number_reflns 15761
_refine_ls_number_restraints 0
_refine_ls_restrained_S_all 1.052
_refine_ls_R_factor_all 0.0573
_refine_ls_R_factor_gt 0.0503
_refine_ls_shift/su_max 0.001
_refine_ls_shift/su_mean 0.000
_refine_ls_structure_factor_coef Fsqd
_refine_ls_weighting_details 'w=1/[\s^2^(Fo^2^)+(0.0496P)^2^+13.4355P] where P=(Fo^2^+2Fc^2^)/3'
_refine_ls_weighting_scheme calc
_refine_ls_wR_factor_gt 0.1251
_refine_ls_wR_factor_ref 0.1308
_reflns_number_gt 14214
_reflns_number_total 15761
_reflns_threshold_expression 'I > 2\s(I)'
_cod_data_source_file ao1c03059_si_002.cif
_cod_data_source_block npBifcTf2N_100K
_cod_depositor_comments
;
The following automatic conversions were performed:

data item '_exptl_absorpt_correction_type' value 'Multi-Scan' was
changed to 'multi-scan' in accordance with the
/home/data/users/saulius/crontab/automatic-downloads/current/ACS/lib/dictionaries/cif_core.dic
dictionary named 'cif_core.dic' version 2.4.2 last updated on
2011-04-26.

Automatic conversion script
Id: cif_fix_values 7556 2019-12-06 15:28:31Z antanas 
;
_cod_original_cell_volume 6964.(3)
_cod_database_code 4519012

loop_
_space_group_symop_operation_xyz
'x, y, z'
'-x+1/2, -y, z+1/2'
'-x, y+1/2, -z+1/2'
'x+1/2, -y+1/2, -z'

loop_
_atom_site_type_symbol
_atom_site_label
_atom_site_fract_x
_atom_site_fract_y
_atom_site_fract_z
_atom_site_U_iso_or_equiv
_atom_site_adp_type
_atom_site_calc_flag
_atom_site_refinement_flags_adp
_atom_site_refinement_flags_occupancy
_atom_site_refinement_flags_posn
_atom_site_occupancy
_atom_site_disorder_assembly
_atom_site_disorder_group
Fe Fe1 0.60881(4) 0.24890(4) 0.82453(2) 0.01357(13) Uani d . . . 1 . .
C C1 0.5208(3) 0.2496(3) 0.89739(17) 0.0183(8) Uani d . . . 1 . .
N N1 0.9804(3) 0.2888(2) 0.74920(16) 0.0217(10) Uani d . . . 1 . .
O O1 0.8858(2) 0.3015(2) 0.83554(17) 0.0276(8) Uani d . . . 1 . .
F F1 1.0264(2) 0.2281(2) 0.90149(14) 0.0412(10) Uani d . . . 1 . .
S S1 0.94314(7) 0.25596(7) 0.80582(5) 0.0190(2) Uani d . . . 1 . .
Fe Fe2 0.35276(4) 0.25029(4) 0.67381(2) 0.01376(13) Uani d . . . 1 . .
C C2 0.5841(4) 0.1963(3) 0.8991(2) 0.0233(12) Uani d . . . 1 . .
H H2 0.566693 0.14984 0.901139 0.028 Uiso calc U . R 1 . .
N N2 0.5076(3) 0.5389(3) 0.75039(17) 0.0259(11) Uani d . . . 1 . .
O O2 0.9115(3) 0.19119(19) 0.80110(18) 0.0324(9) Uani d . . . 1 . .
F F2 1.1102(2) 0.2133(2) 0.82683(15) 0.0416(9) Uani d . . . 1 . .
S S2 1.01500(7) 0.25309(7) 0.69318(5) 0.0184(2) Uani d . . . 1 . .
Fe Fe3 0.87239(5) 0.50099(4) 0.82333(3) 0.01754(17) Uani d . . . 1 . .
C C3 0.6768(5) 0.2217(3) 0.8983(3) 0.0295(14) Uani d . . . 1 . .
H H3 0.735345 0.195878 0.900138 0.035 Uiso calc U . R 1 . .
O O3 1.0393(3) 0.18727(19) 0.69964(18) 0.0339(9) Uani d . . . 1 . .
F F3 1.0852(3) 0.3093(2) 0.85735(18) 0.0467(10) Uani d . . . 1 . .
S S3 0.54005(10) 0.50432(7) 0.80724(6) 0.0224(3) Uani d . . . 1 . .
Fe Fe4 1.12769(5) 0.49899(4) 0.67229(3) 0.01800(17) Uani d . . . 1 . .
C C4 0.6714(4) 0.2890(3) 0.8956(2) 0.0246(13) Uani d . . . 1 . .
H H4 0.725277 0.319343 0.895219 0.03 Uiso calc U . R 1 . .
O O4 1.0764(2) 0.2951(2) 0.66297(17) 0.0287(9) Uani d . . . 1 . .
F F4 0.8787(3) 0.3111(2) 0.63955(19) 0.0535(12) Uani d . . . 1 . .
S S4 0.46836(10) 0.50378(7) 0.69438(6) 0.0231(3) Uani d . . . 1 . .
F F6 0.9295(2) 0.2267(2) 0.59744(14) 0.0424(10) Uani d . . . 1 . .
C C6 0.4168(3) 0.2457(4) 0.89513(19) 0.0252(10) Uani d . . . 1 . .
H H6A 0.399138 0.205292 0.875563 0.03 Uiso calc U . R 1 . .
H H6B 0.393454 0.281787 0.871383 0.03 Uiso calc U . R 1 . .
O O6 0.5990(3) 0.5483(2) 0.83830(18) 0.0320(9) Uani d . . . 1 . .
F F5 0.8442(2) 0.2174(2) 0.67239(15) 0.0474(10) Uani d . . . 1 . .
C C5 0.5750(4) 0.3065(3) 0.8945(2) 0.0198(11) Uani d . . . 1 . .
H H5 0.550072 0.351287 0.892408 0.024 Uiso calc U . R 1 . .
O O5 0.5688(3) 0.43904(19) 0.8028(2) 0.0373(10) Uani d . . . 1 . .
F F9 0.4516(3) 0.4761(2) 0.90124(15) 0.0453(10) Uani d . . . 1 . .
C C9 0.3966(5) 0.1920(4) 0.9920(3) 0.0383(17) Uani d . . . 1 . .
H H9A 0.3828 0.151483 0.972363 0.057 Uiso calc U . R 1 . .
H H9B 0.362193 0.193801 1.02837 0.057 Uiso calc U . R 1 . .
H H9C 0.463418 0.194667 0.999842 0.057 Uiso calc U . R 1 . .
F F8 0.3699(3) 0.4657(2) 0.82487(16) 0.0498(11) Uani d . . . 1 . .
C C8 0.3889(5) 0.3115(4) 0.9846(3) 0.0375(16) Uani d . . . 1 . .
H H8A 0.369943 0.347422 0.959993 0.056 Uiso calc U . R 1 . .
H H8B 0.455728 0.314322 0.992269 0.056 Uiso calc U . R 1 . .
H H8C 0.354597 0.313334 1.020921 0.056 Uiso calc U . R 1 . .
O O8 0.4083(3) 0.5474(2) 0.66587(19) 0.0351(10) Uani d . . . 1 . .
F F7 0.3999(3) 0.5595(2) 0.8584(2) 0.0561(12) Uani d . . . 1 . .
O O7 0.4411(3) 0.4385(2) 0.7011(2) 0.0390(10) Uani d . . . 1 . .
C C7 0.3676(3) 0.2480(4) 0.95411(19) 0.0277(11) Uani d . . . 1 . .
F F00M 0.6068(3) 0.5594(2) 0.6408(2) 0.0550(12) Uani d . . . 1 . .
C C10 0.2622(3) 0.2444(5) 0.9422(2) 0.0481(19) Uani d . . . 1 . .
H H10A 0.243896 0.280175 0.917187 0.072 Uiso calc U . R 1 . .
H H10B 0.228079 0.247191 0.978554 0.072 Uiso calc U . R 1 . .
H H10C 0.247602 0.203605 0.923179 0.072 Uiso calc U . R 1 . .
F F11 0.5485(3) 0.4781(2) 0.59750(15) 0.0472(11) Uani d . . . 1 . .
C C11 0.5295(3) 0.2443(3) 0.74822(17) 0.0125(8) Uani d . . . 1 . .
F F12 0.6361(3) 0.4643(2) 0.67069(16) 0.0484(11) Uani d . . . 1 . .
C C12 0.5882(4) 0.3008(3) 0.7497(2) 0.0155(10) Uani d . . . 1 . .
H H12 0.566993 0.34642 0.747078 0.019 Uiso calc U . R 1 . .
C C13 0.6827(4) 0.2791(3) 0.7542(3) 0.0208(11) Uani d . . . 1 . .
H H13 0.739103 0.307229 0.754972 0.025 Uiso calc U . R 1 . .
C C14 0.6824(4) 0.2110(3) 0.7565(2) 0.0191(11) Uani d . . . 1 . .
H H14 0.73862 0.182876 0.759622 0.023 Uiso calc U . R 1 . .
C C15 0.5889(4) 0.1893(2) 0.7539(2) 0.0158(10) Uani d . . . 1 . .
H H15 0.568044 0.143523 0.755237 0.019 Uiso calc U . R 1 . .
C C16 0.4290(3) 0.2443(3) 0.74864(17) 0.0127(8) Uani d . . . 1 . .
C C17 0.3709(4) 0.1887(3) 0.7418(2) 0.0158(10) Uani d . . . 1 . .
H H17 0.392245 0.143066 0.739541 0.019 Uiso calc U . R 1 . .
C C18 0.2770(4) 0.2105(3) 0.7399(2) 0.0199(11) Uani d . . . 1 . .
H H18 0.220833 0.182589 0.73552 0.024 Uiso calc U . R 1 . .
C C19 0.2770(4) 0.2791(3) 0.7440(3) 0.0199(11) Uani d . . . 1 . .
H H19 0.220703 0.307335 0.74313 0.024 Uiso calc U . R 1 . .
C C21 0.4404(3) 0.2528(3) 0.60238(18) 0.0191(9) Uani d . . . 1 . .
C C20 0.3713(4) 0.3007(3) 0.7489(2) 0.0174(10) Uani d . . . 1 . .
H H20 0.392798 0.346253 0.75252 0.021 Uiso calc U . R 1 . .
C C22 0.3784(4) 0.1995(3) 0.5988(2) 0.0234(12) Uani d . . . 1 . .
H H22 0.396424 0.153228 0.596013 0.028 Uiso calc U . R 1 . .
C C23 0.2850(4) 0.2246(3) 0.6002(3) 0.0264(13) Uani d . . . 1 . .
H H23 0.226646 0.198614 0.597932 0.032 Uiso calc U . R 1 . .
C C25 0.3859(4) 0.3098(3) 0.6065(2) 0.0221(12) Uani d . . . 1 . .
H H25 0.410803 0.354454 0.60994 0.027 Uiso calc U . R 1 . .
C C24 0.2902(4) 0.2927(3) 0.6045(3) 0.0260(13) Uani d . . . 1 . .
H H24 0.236349 0.323023 0.605681 0.031 Uiso calc U . R 1 . .
C C26 0.5448(3) 0.2490(4) 0.60463(18) 0.0243(10) Uani d . . . 1 . .
H H26A 0.562504 0.208675 0.624465 0.029 Uiso calc U . R 1 . .
H H26B 0.568147 0.285203 0.62811 0.029 Uiso calc U . R 1 . .
C C27 0.5942(3) 0.2507(4) 0.5453(2) 0.0293(11) Uani d . . . 1 . .
C C29 0.5718(5) 0.3141(4) 0.5149(3) 0.0360(15) Uani d . . . 1 . .
H H29A 0.607155 0.316827 0.47901 0.054 Uiso calc U . R 1 . .
H H29B 0.588786 0.350165 0.539951 0.054 Uiso calc U . R 1 . .
H H29C 0.505143 0.315986 0.506446 0.054 Uiso calc U . R 1 . .
C C28 0.5649(6) 0.1956(4) 0.5077(3) 0.0424(18) Uani d . . . 1 . .
H H28A 0.497602 0.197654 0.501255 0.064 Uiso calc U . R 1 . .
H H28B 0.580598 0.154953 0.526544 0.064 Uiso calc U . R 1 . .
H H28C 0.597261 0.198339 0.470689 0.064 Uiso calc U . R 1 . .
C C30 0.6998(3) 0.2467(5) 0.5568(3) 0.0509(19) Uani d . . . 1 . .
H H30A 0.733726 0.253183 0.520768 0.076 Uiso calc U . R 1 . .
H H30B 0.714938 0.204234 0.572538 0.076 Uiso calc U . R 1 . .
H H30C 0.717656 0.279947 0.584488 0.076 Uiso calc U . R 1 . .
C C31 0.9598(4) 0.4994(3) 0.8957(2) 0.0215(12) Uani d . . . 1 . .
C C32 0.8943(5) 0.4484(3) 0.8983(3) 0.0300(15) Uani d . . . 1 . .
H H32 0.90971 0.401618 0.90014 0.036 Uiso calc U . R 1 . .
C C33 0.8038(5) 0.4746(3) 0.8970(3) 0.0299(14) Uani d . . . 1 . .
H H33 0.744491 0.44962 0.89879 0.036 Uiso calc U . R 1 . .
C C34 0.8114(5) 0.5435(3) 0.8933(3) 0.0304(14) Uani d . . . 1 . .
H H34 0.759024 0.575067 0.892868 0.037 Uiso calc U . R 1 . .
C C35 0.9087(4) 0.5580(3) 0.8926(2) 0.0233(12) Uani d . . . 1 . .
H H35 0.936358 0.601994 0.89024 0.028 Uiso calc U . R 1 . .
C C36 1.0642(5) 0.4925(4) 0.8934(2) 0.0277(13) Uani d . . . 1 . .
H H36A 1.089571 0.527471 0.869244 0.033 Uiso calc U . R 1 . .
H H36B 1.079225 0.45129 0.874211 0.033 Uiso calc U . R 1 . .
C C37 1.1145(5) 0.4940(4) 0.9525(3) 0.0331(14) Uani d . . . 1 . .
C C38 1.0812(6) 0.4386(4) 0.9899(3) 0.046(2) Uani d . . . 1 . .
H H38A 1.014567 0.443594 0.997646 0.069 Uiso calc U . R 1 . .
H H38B 1.115466 0.438757 1.026299 0.069 Uiso calc U . R 1 . .
H H38C 1.091945 0.397887 0.969872 0.069 Uiso calc U . R 1 . .
C C39 1.0965(6) 0.5573(4) 0.9831(3) 0.0417(17) Uani d . . . 1 . .
H H39A 1.118084 0.592883 0.958963 0.063 Uiso calc U . R 1 . .
H H39B 1.130039 0.557805 1.019732 0.063 Uiso calc U . R 1 . .
H H39C 1.029693 0.561956 0.990262 0.063 Uiso calc U . R 1 . .
C C40 1.2194(5) 0.4875(5) 0.9407(3) 0.050(2) Uani d . . . 1 . .
H H40A 1.230958 0.448008 0.91879 0.075 Uiso calc U . R 1 . .
H H40B 1.253134 0.485607 0.97721 0.075 Uiso calc U . R 1 . .
H H40C 1.24085 0.524607 0.918411 0.075 Uiso calc U . R 1 . .
C C41 0.9496(4) 0.4958(3) 0.7471(2) 0.0179(10) Uani d . . . 1 . .
C C43 0.8899(4) 0.4412(3) 0.7528(2) 0.0181(11) Uani d . . . 1 . .
H H43 0.909892 0.395198 0.753844 0.022 Uiso calc U . R 1 . .
C C44 0.7999(4) 0.5326(3) 0.7525(3) 0.0225(12) Uani d . . . 1 . .
H H44 0.745065 0.562069 0.753543 0.027 Uiso calc U . R 1 . .
C C45 0.8932(4) 0.5521(3) 0.7480(3) 0.0228(12) Uani d . . . 1 . .
H H45 0.915829 0.597459 0.745147 0.027 Uiso calc U . R 1 . .
C C46 1.0511(4) 0.4945(3) 0.7473(2) 0.0175(10) Uani d . . . 1 . .
C C47 1.1067(4) 0.4382(3) 0.7412(2) 0.0187(11) Uani d . . . 1 . .
H H47 1.083843 0.392838 0.739413 0.022 Uiso calc U . R 1 . .
C C48 1.2026(4) 0.4591(3) 0.7385(3) 0.0262(13) Uani d . . . 1 . .
H H48 1.258384 0.430752 0.734619 0.031 Uiso calc U . R 1 . .
C C49 1.2029(5) 0.5273(3) 0.7427(3) 0.0254(13) Uani d . . . 1 . .
H H49 1.259533 0.555238 0.74188 0.03 Uiso calc U . R 1 . .
C C50 1.1116(5) 0.5491(3) 0.7478(3) 0.0235(12) Uani d . . . 1 . .
H H50 1.091845 0.594979 0.751197 0.028 Uiso calc U . R 1 . .
C C51 1.0393(4) 0.5029(4) 0.6007(2) 0.0247(13) Uani d . . . 1 . .
C C52 1.0995(5) 0.4489(3) 0.5973(3) 0.0297(14) Uani d . . . 1 . .
H H52 1.079473 0.402981 0.594922 0.036 Uiso calc U . R 1 . .
C C53 1.1924(5) 0.4710(3) 0.5985(3) 0.0298(14) Uani d . . . 1 . .
H H53 1.248958 0.443164 0.596358 0.036 Uiso calc U . R 1 . .
C C54 1.1929(5) 0.5393(3) 0.6028(3) 0.0312(15) Uani d . . . 1 . .
H H54 1.248606 0.568043 0.603486 0.037 Uiso calc U . R 1 . .
C C55 1.0978(4) 0.5587(3) 0.6042(3) 0.0242(12) Uani d . . . 1 . .
H H55 1.075357 0.604039 0.607545 0.029 Uiso calc U . R 1 . .
C C56 0.9355(4) 0.5011(4) 0.6025(2) 0.0289(13) Uani d . . . 1 . .
H H56A 0.913707 0.536859 0.627106 0.035 Uiso calc U . R 1 . .
H H56B 0.916216 0.460463 0.621217 0.035 Uiso calc U . R 1 . .
C C57 0.8859(4) 0.5059(4) 0.5438(2) 0.0308(14) Uani d . . . 1 . .
C C58 0.9128(6) 0.4488(4) 0.5057(3) 0.0396(17) Uani d . . . 1 . .
H H58A 0.880079 0.451865 0.468835 0.059 Uiso calc U . R 1 . .
H H58B 0.895457 0.408604 0.524908 0.059 Uiso calc U . R 1 . .
H H58C 0.980048 0.449241 0.498928 0.059 Uiso calc U . R 1 . .
C C59 0.7810(5) 0.5041(5) 0.5553(3) 0.052(2) Uani d . . . 1 . .
H H59A 0.747316 0.508852 0.51891 0.078 Uiso calc U . R 1 . .
H H59B 0.764017 0.539248 0.581249 0.078 Uiso calc U . R 1 . .
H H59C 0.764529 0.462894 0.573029 0.078 Uiso calc U . R 1 . .
C C60 0.9120(5) 0.5683(4) 0.5134(3) 0.0376(16) Uani d . . . 1 . .
H H60A 0.878272 0.57129 0.476877 0.056 Uiso calc U . R 1 . .
H H60B 0.979076 0.568824 0.505895 0.056 Uiso calc U . R 1 . .
H H60C 0.895522 0.604974 0.53779 0.056 Uiso calc U . R 1 . .
C C61 1.0481(3) 0.2513(4) 0.85064(19) 0.0247(9) Uani d . . . 1 . .
C C62 0.9103(3) 0.2517(4) 0.6479(2) 0.0243(10) Uani d . . . 1 . .
C C63 0.4331(5) 0.5010(4) 0.8505(2) 0.0279(13) Uani d . . . 1 . .
C C64 0.5712(5) 0.5012(4) 0.6482(2) 0.0299(13) Uani d . . . 1 . .
C C42 0.7958(4) 0.4643(3) 0.7560(3) 0.0243(12) Uani d . . . 1 . .
H H42 0.738309 0.437541 0.75905 0.029 Uiso calc U . R 1 . .

loop_
_atom_site_aniso_label
_atom_site_aniso_U_11
_atom_site_aniso_U_22
_atom_site_aniso_U_33
_atom_site_aniso_U_12
_atom_site_aniso_U_13
_atom_site_aniso_U_23
Fe1 0.0091(2) 0.0168(3) 0.0148(3) 0.0005(3) -0.00180(18) -0.0006(3)
C1 0.0208(19) 0.024(2) 0.0106(19) 0.000(3) -0.0016(14) 0.002(2)
N1 0.030(2) 0.015(2) 0.020(2) 0.0000(17) -0.0039(17) 0.0023(14)
O1 0.0205(17) 0.029(2) 0.033(2) 0.0033(15) -0.0002(15) -0.0035(17)
F1 0.0364(18) 0.069(3) 0.0183(15) 0.0090(17) 0.0010(13) 0.0104(16)
S1 0.0174(5) 0.0184(6) 0.0211(5) -0.0011(5) -0.0041(4) -0.0009(5)
Fe2 0.0095(2) 0.0151(3) 0.0167(3) -0.0005(3) -0.00232(18) 0.0014(3)
C2 0.032(3) 0.023(3) 0.015(2) 0.005(2) -0.003(2) 0.006(2)
N2 0.038(3) 0.017(3) 0.023(3) -0.0035(18) 0.0016(19) -0.0011(15)
O2 0.042(2) 0.0198(19) 0.035(2) -0.0076(17) -0.0054(18) -0.0009(16)
F2 0.0254(16) 0.067(3) 0.0323(18) 0.0196(17) -0.0007(14) -0.0017(18)
S2 0.0147(4) 0.0194(5) 0.0211(5) 0.0057(6) -0.0043(3) -0.0007(5)
Fe3 0.0191(4) 0.0169(4) 0.0167(3) 0.0010(3) 0.0009(3) -0.0013(3)
C3 0.020(3) 0.046(4) 0.023(3) 0.010(3) -0.005(2) 0.000(3)
O3 0.044(2) 0.023(2) 0.035(2) 0.0142(18) -0.0039(18) -0.0032(17)
F3 0.039(2) 0.048(2) 0.053(2) -0.0132(18) -0.0245(18) -0.0012(19)
S3 0.0282(7) 0.0171(6) 0.0217(6) 0.0014(5) 0.0035(5) 0.0013(5)
Fe4 0.0186(4) 0.0169(4) 0.0186(3) 0.0025(3) 0.0010(3) 0.0010(3)
C4 0.019(3) 0.040(3) 0.014(2) -0.001(2) -0.007(2) -0.007(2)
O4 0.0200(17) 0.033(2) 0.033(2) -0.0051(15) -0.0010(15) 0.0013(17)
F4 0.046(2) 0.055(3) 0.059(3) 0.022(2) -0.027(2) 0.001(2)
S4 0.0280(7) 0.0188(6) 0.0225(6) -0.0039(5) 0.0035(5) 0.0011(5)
F6 0.0311(17) 0.078(3) 0.0182(15) -0.0088(17) 0.0010(13) -0.0121(16)
C6 0.0162(19) 0.045(3) 0.015(2) -0.002(3) -0.0019(15) 0.000(3)
O6 0.033(2) 0.032(2) 0.031(2) -0.0060(17) -0.0021(17) -0.0037(17)
F5 0.0204(15) 0.092(3) 0.0299(18) -0.0208(17) 0.0009(14) -0.0007(19)
C5 0.020(3) 0.025(3) 0.015(2) 0.002(2) -0.002(2) -0.004(2)
O5 0.050(3) 0.0174(19) 0.045(3) 0.0066(18) 0.003(2) 0.0032(17)
F9 0.045(2) 0.069(3) 0.0219(17) -0.010(2) -0.0014(15) 0.0107(18)
C9 0.039(4) 0.049(4) 0.028(3) -0.007(3) 0.006(3) 0.010(3)
F8 0.036(2) 0.081(3) 0.032(2) -0.024(2) -0.0016(16) 0.002(2)
C8 0.036(4) 0.053(4) 0.023(3) 0.005(3) 0.003(3) -0.006(3)
O8 0.030(2) 0.037(2) 0.038(2) 0.0014(17) -0.0018(18) 0.0030(19)
F7 0.053(3) 0.057(3) 0.058(3) 0.019(2) 0.026(2) 0.001(2)
O7 0.056(3) 0.021(2) 0.040(2) -0.0149(19) 0.003(2) -0.0026(17)
C7 0.0158(19) 0.052(3) 0.015(2) -0.004(3) -0.0009(15) 0.000(3)
F00M 0.054(3) 0.054(3) 0.056(3) -0.019(2) 0.026(2) 0.000(2)
C10 0.013(2) 0.103(6) 0.028(3) -0.005(4) 0.0031(17) 0.004(4)
F11 0.046(2) 0.074(3) 0.0218(17) 0.008(2) -0.0023(15) -0.0114(19)
C11 0.0146(18) 0.011(2) 0.0118(18) -0.002(2) 0.0016(13) 0.0001(19)
F12 0.040(2) 0.075(3) 0.0300(19) 0.022(2) -0.0040(16) -0.0060(19)
C12 0.016(2) 0.016(2) 0.015(2) -0.0018(19) 0.0009(19) -0.0001(19)
C13 0.010(2) 0.027(3) 0.026(3) -0.001(2) 0.000(2) 0.001(2)
C14 0.017(3) 0.025(3) 0.016(2) 0.000(2) 0.004(2) -0.004(2)
C15 0.013(2) 0.015(2) 0.019(2) -0.0022(18) 0.0025(19) -0.0008(18)
C16 0.0103(16) 0.013(2) 0.0145(18) -0.001(2) 0.0024(13) -0.0007(19)
C17 0.012(2) 0.016(2) 0.020(2) -0.0042(19) -0.0007(19) 0.0026(19)
C18 0.019(3) 0.017(3) 0.024(3) -0.001(2) 0.004(2) 0.003(2)
C19 0.013(2) 0.020(2) 0.027(3) 0.0028(19) 0.000(2) 0.001(2)
C21 0.0178(19) 0.026(2) 0.0138(19) -0.002(3) -0.0043(14) 0.001(2)
C20 0.017(2) 0.017(2) 0.018(2) 0.002(2) 0.002(2) -0.001(2)
C22 0.027(3) 0.027(3) 0.016(2) -0.001(2) -0.007(2) -0.004(2)
C23 0.019(3) 0.036(3) 0.025(3) -0.006(2) -0.009(2) 0.001(2)
C25 0.021(3) 0.027(3) 0.018(2) 0.003(2) -0.002(2) 0.004(2)
C24 0.022(3) 0.035(3) 0.021(3) 0.004(2) -0.006(2) 0.009(2)
C26 0.0185(19) 0.041(3) 0.013(2) 0.004(3) -0.0013(15) -0.001(3)
C27 0.018(2) 0.050(3) 0.020(2) 0.002(3) -0.0010(16) 0.000(3)
C29 0.032(3) 0.047(4) 0.029(3) -0.003(3) 0.007(3) 0.006(3)
C28 0.050(4) 0.046(4) 0.031(3) 0.009(4) 0.005(3) -0.012(3)
C30 0.018(2) 0.104(6) 0.031(3) 0.007(4) 0.0013(19) -0.005(4)
C31 0.025(3) 0.029(3) 0.011(2) 0.002(3) -0.001(2) -0.003(2)
C32 0.041(4) 0.028(3) 0.021(3) -0.006(3) 0.002(3) 0.006(2)
C33 0.030(3) 0.037(4) 0.023(3) -0.010(3) 0.011(2) -0.001(2)
C34 0.028(3) 0.039(4) 0.025(3) 0.007(3) 0.004(2) -0.008(3)
C35 0.031(3) 0.022(3) 0.017(2) -0.002(2) 0.001(2) -0.006(2)
C36 0.029(3) 0.040(3) 0.015(2) 0.009(3) 0.001(2) 0.001(3)
C37 0.035(4) 0.042(4) 0.022(3) 0.005(3) -0.001(3) 0.002(3)
C38 0.062(5) 0.049(4) 0.027(3) -0.002(4) -0.011(3) 0.012(3)
C39 0.044(4) 0.045(4) 0.036(4) -0.005(3) -0.004(3) -0.005(3)
C40 0.030(4) 0.089(6) 0.030(3) 0.004(4) -0.005(3) -0.003(4)
C41 0.021(3) 0.017(2) 0.016(2) 0.006(2) -0.0062(19) -0.001(2)
C43 0.021(3) 0.015(2) 0.018(2) 0.004(2) -0.004(2) -0.0033(19)
C44 0.026(3) 0.021(3) 0.021(3) 0.010(2) -0.003(2) -0.001(2)
C45 0.035(3) 0.017(2) 0.017(2) 0.006(2) -0.002(2) 0.002(2)
C46 0.020(3) 0.017(2) 0.015(2) 0.000(2) -0.0030(19) 0.003(2)
C47 0.019(3) 0.015(2) 0.022(3) 0.0008(19) -0.0037(19) 0.0053(19)
C48 0.017(3) 0.030(3) 0.031(3) 0.001(2) -0.004(2) 0.004(2)
C49 0.028(3) 0.022(3) 0.025(3) -0.004(2) -0.009(2) 0.003(2)
C50 0.035(3) 0.017(3) 0.019(3) -0.004(2) -0.002(2) -0.003(2)
C51 0.032(3) 0.033(3) 0.009(2) 0.002(3) 0.002(2) -0.001(2)
C52 0.039(4) 0.031(3) 0.019(3) 0.009(3) 0.002(2) -0.004(2)
C53 0.031(3) 0.037(3) 0.022(3) 0.013(3) 0.007(2) 0.002(2)
C54 0.026(3) 0.041(4) 0.028(3) 0.000(3) 0.004(2) 0.009(3)
C55 0.028(3) 0.025(3) 0.020(3) 0.005(2) 0.002(2) 0.006(2)
C56 0.024(3) 0.048(4) 0.015(2) 0.001(3) 0.000(2) -0.001(3)
C57 0.023(3) 0.051(4) 0.018(2) -0.002(3) 0.000(2) 0.001(3)
C58 0.053(4) 0.042(4) 0.024(3) -0.006(3) -0.004(3) -0.003(3)
C59 0.026(4) 0.102(7) 0.028(3) 0.004(4) -0.003(3) 0.007(4)
C60 0.041(4) 0.041(4) 0.031(3) 0.005(3) -0.004(3) 0.002(3)
C61 0.0200(19) 0.034(3) 0.020(2) 0.004(3) -0.0031(15) -0.001(3)
C62 0.0151(18) 0.036(3) 0.022(2) -0.004(3) -0.0017(15) 0.000(3)
C63 0.028(3) 0.037(3) 0.018(2) -0.004(3) 0.000(2) 0.004(3)
C64 0.032(3) 0.036(3) 0.021(2) 0.003(3) 0.001(2) -0.001(3)
C42 0.021(3) 0.025(3) 0.026(3) 0.003(2) -0.003(2) -0.003(2)

loop_
_atom_type_symbol
_atom_type_description
_atom_type_scat_dispersion_real
_atom_type_scat_dispersion_imag
_atom_type_scat_source
C C 0.0033 0.0016 'International Tables Vol C Tables 4.2.6.8 and 6.1.1.4'
H H 0.0000 0.0000 'International Tables Vol C Tables 4.2.6.8 and 6.1.1.4'
F F 0.0171 0.0103 'International Tables Vol C Tables 4.2.6.8 and 6.1.1.4'
Fe Fe 0.3463 0.8444 'International Tables Vol C Tables 4.2.6.8 and 6.1.1.4'
N N 0.0061 0.0033 'International Tables Vol C Tables 4.2.6.8 and 6.1.1.4'
O O 0.0106 0.0060 'International Tables Vol C Tables 4.2.6.8 and 6.1.1.4'
S S 0.1246 0.1234 'International Tables Vol C Tables 4.2.6.8 and 6.1.1.4'

loop_
_geom_angle_atom_site_label_1
_geom_angle_atom_site_label_2
_geom_angle_atom_site_label_3
_geom_angle_site_symmetry_1
_geom_angle_site_symmetry_3
_geom_angle
_geom_angle_publ_flag
C13 Fe1 C3 . . 120.3(3) ?
C13 Fe1 C4 . . 106.8(2) ?
C3 Fe1 C4 . . 39.9(2) ?
C13 Fe1 C14 . . 40.4(2) ?
C3 Fe1 C14 . . 106.9(2) ?
C4 Fe1 C14 . . 123.1(3) ?
C13 Fe1 C12 . . 40.8(2) ?
C3 Fe1 C12 . . 156.1(3) ?
C4 Fe1 C12 . . 121.8(2) ?
C14 Fe1 C12 . . 68.2(2) ?
C13 Fe1 C5 . . 124.7(2) ?
C3 Fe1 C5 . . 67.4(2) ?
C4 Fe1 C5 . . 40.6(2) ?
C14 Fe1 C5 . . 160.4(2) ?
C12 Fe1 C5 . . 108.9(2) ?
C13 Fe1 C15 . . 67.9(2) ?
C3 Fe1 C15 . . 124.2(2) ?
C4 Fe1 C15 . . 159.5(2) ?
C14 Fe1 C15 . . 40.1(2) ?
C12 Fe1 C15 . . 68.04(18) ?
C5 Fe1 C15 . . 158.5(2) ?
C13 Fe1 C2 . . 156.2(2) ?
C3 Fe1 C2 . . 40.6(3) ?
C4 Fe1 C2 . . 67.6(3) ?
C14 Fe1 C2 . . 121.7(2) ?
C12 Fe1 C2 . . 161.9(3) ?
C5 Fe1 C2 . . 67.08(19) ?
C15 Fe1 C2 . . 108.8(2) ?
C13 Fe1 C11 . . 67.9(2) ?
C3 Fe1 C11 . . 161.2(3) ?
C4 Fe1 C11 . . 158.4(2) ?
C14 Fe1 C11 . . 67.4(2) ?
C12 Fe1 C11 . . 40.51(19) ?
C5 Fe1 C11 . . 123.9(2) ?
C15 Fe1 C11 . . 40.0(2) ?
C2 Fe1 C11 . . 125.8(2) ?
C13 Fe1 C1 . . 161.4(2) ?
C3 Fe1 C1 . . 67.5(2) ?
C4 Fe1 C1 . . 67.4(2) ?
C14 Fe1 C1 . . 157.7(2) ?
C12 Fe1 C1 . . 125.8(2) ?
C5 Fe1 C1 . . 39.5(2) ?
C15 Fe1 C1 . . 123.7(2) ?
C2 Fe1 C1 . . 40.0(2) ?
C11 Fe1 C1 . . 110.52(15) ?
C5 C1 C2 . . 107.3(4) ?
C5 C1 C6 . . 126.2(6) ?
C2 C1 C6 . . 126.3(7) ?
C5 C1 Fe1 . . 68.8(3) ?
C2 C1 Fe1 . . 68.8(3) ?
C6 C1 Fe1 . . 124.6(3) ?
S1 N1 S2 . . 126.2(3) ?
O2 S1 O1 . . 118.5(3) ?
O2 S1 N1 . . 117.0(3) ?
O1 S1 N1 . . 108.2(3) ?
O2 S1 C61 . . 104.9(3) ?
O1 S1 C61 . . 103.5(2) ?
N1 S1 C61 . . 102.5(2) ?
C23 Fe2 C24 . . 40.7(2) ?
C23 Fe2 C17 . . 122.9(2) ?
C24 Fe2 C17 . . 158.8(2) ?
C23 Fe2 C25 . . 68.2(2) ?
C24 Fe2 C25 . . 40.6(2) ?
C17 Fe2 C25 . . 159.3(2) ?
C23 Fe2 C19 . . 119.4(3) ?
C24 Fe2 C19 . . 105.5(2) ?
C17 Fe2 C19 . . 68.7(2) ?
C25 Fe2 C19 . . 123.7(2) ?
C23 Fe2 C20 . . 155.3(2) ?
C24 Fe2 C20 . . 120.5(2) ?
C17 Fe2 C20 . . 69.3(2) ?
C25 Fe2 C20 . . 108.1(2) ?
C19 Fe2 C20 . . 40.8(2) ?
C23 Fe2 C18 . . 105.6(2) ?
C24 Fe2 C18 . . 122.0(3) ?
C17 Fe2 C18 . . 40.5(2) ?
C25 Fe2 C18 . . 159.3(2) ?
C19 Fe2 C18 . . 40.77(19) ?
C20 Fe2 C18 . . 68.9(2) ?
C23 Fe2 C16 . . 161.2(2) ?
C24 Fe2 C16 . . 157.8(2) ?
C17 Fe2 C16 . . 40.86(19) ?
C25 Fe2 C16 . . 123.9(2) ?
C19 Fe2 C16 . . 68.18(19) ?
C20 Fe2 C16 . . 40.9(2) ?
C18 Fe2 C16 . . 68.1(2) ?
C23 Fe2 C22 . . 41.0(2) ?
C24 Fe2 C22 . . 68.5(3) ?
C17 Fe2 C22 . . 108.0(2) ?
C25 Fe2 C22 . . 67.9(2) ?
C19 Fe2 C22 . . 156.0(2) ?
C20 Fe2 C22 . . 162.3(3) ?
C18 Fe2 C22 . . 121.2(2) ?
C16 Fe2 C22 . . 125.8(2) ?
C23 Fe2 C21 . . 68.1(2) ?
C24 Fe2 C21 . . 68.1(2) ?
C17 Fe2 C21 . . 123.6(2) ?
C25 Fe2 C21 . . 40.3(2) ?
C19 Fe2 C21 . . 161.3(2) ?
C20 Fe2 C21 . . 125.9(2) ?
C18 Fe2 C21 . . 157.6(2) ?
C16 Fe2 C21 . . 110.65(16) ?
C22 Fe2 C21 . . 40.0(2) ?
C3 C2 C1 . . 107.7(5) ?
C3 C2 Fe1 . . 68.7(4) ?
C1 C2 Fe1 . . 71.2(3) ?
C3 C2 H2 . . 126.1 ?
C1 C2 H2 . . 126.1 ?
Fe1 C2 H2 . . 126.1 ?
S3 N2 S4 . . 125.4(3) ?
O3 S2 O4 . . 119.3(3) ?
O3 S2 N1 . . 116.3(3) ?
O4 S2 N1 . . 108.2(3) ?
O3 S2 C62 . . 104.3(3) ?
O4 S2 C62 . . 103.6(2) ?
N1 S2 C62 . . 102.8(2) ?
C34 Fe3 C33 . . 41.1(3) ?
C34 Fe3 C44 . . 106.3(2) ?
C33 Fe3 C44 . . 120.7(3) ?
C34 Fe3 C42 . . 122.3(3) ?
C33 Fe3 C42 . . 106.2(3) ?
C44 Fe3 C42 . . 40.5(2) ?
C34 Fe3 C35 . . 40.7(3) ?
C33 Fe3 C35 . . 67.9(3) ?
C44 Fe3 C35 . . 124.7(2) ?
C42 Fe3 C35 . . 160.0(2) ?
C34 Fe3 C45 . . 120.8(3) ?
C33 Fe3 C45 . . 155.9(3) ?
C44 Fe3 C45 . . 39.8(3) ?
C42 Fe3 C45 . . 68.0(3) ?
C35 Fe3 C45 . . 109.2(2) ?
C34 Fe3 C43 . . 159.9(3) ?
C33 Fe3 C43 . . 123.9(2) ?
C44 Fe3 C43 . . 67.7(2) ?
C42 Fe3 C43 . . 40.7(2) ?
C35 Fe3 C43 . . 158.4(2) ?
C45 Fe3 C43 . . 67.8(2) ?
C34 Fe3 C32 . . 68.1(3) ?
C33 Fe3 C32 . . 39.9(3) ?
C44 Fe3 C32 . . 156.2(3) ?
C42 Fe3 C32 . . 121.5(3) ?
C35 Fe3 C32 . . 67.1(2) ?
C45 Fe3 C32 . . 163.0(3) ?
C43 Fe3 C32 . . 109.2(2) ?
C34 Fe3 C41 . . 157.1(3) ?
C33 Fe3 C41 . . 161.4(2) ?
C44 Fe3 C41 . . 66.9(2) ?
C42 Fe3 C41 . . 67.8(2) ?
C35 Fe3 C41 . . 123.7(2) ?
C45 Fe3 C41 . . 40.0(2) ?
C43 Fe3 C41 . . 40.1(2) ?
C32 Fe3 C41 . . 127.0(3) ?
C34 Fe3 C31 . . 68.0(2) ?
C33 Fe3 C31 . . 67.3(3) ?
C44 Fe3 C31 . . 161.7(3) ?
C42 Fe3 C31 . . 157.3(3) ?
C35 Fe3 C31 . . 39.9(2) ?
C45 Fe3 C31 . . 126.8(3) ?
C43 Fe3 C31 . . 123.5(2) ?
C32 Fe3 C31 . . 39.7(3) ?
C41 Fe3 C31 . . 111.1(2) ?
C4 C3 C2 . . 108.5(6) ?
C4 C3 Fe1 . . 70.2(4) ?
C2 C3 Fe1 . . 70.8(3) ?
C4 C3 H3 . . 125.8 ?
C2 C3 H3 . . 125.8 ?
Fe1 C3 H3 . . 125.8 ?
O5 S3 O6 . . 118.1(3) ?
O5 S3 N2 . . 117.4(3) ?
O6 S3 N2 . . 107.7(3) ?
O5 S3 C63 . . 104.3(3) ?
O6 S3 C63 . . 104.0(3) ?
N2 S3 C63 . . 103.2(3) ?
C53 Fe4 C54 . . 40.8(3) ?
C53 Fe4 C49 . . 120.9(3) ?
C54 Fe4 C49 . . 105.7(3) ?
C53 Fe4 C50 . . 156.3(3) ?
C54 Fe4 C50 . . 121.2(3) ?
C49 Fe4 C50 . . 39.7(3) ?
C53 Fe4 C48 . . 106.1(3) ?
C54 Fe4 C48 . . 121.1(3) ?
C49 Fe4 C48 . . 40.6(2) ?
C50 Fe4 C48 . . 67.9(3) ?
C53 Fe4 C55 . . 67.6(3) ?
C54 Fe4 C55 . . 40.6(3) ?
C49 Fe4 C55 . . 123.5(3) ?
C50 Fe4 C55 . . 109.1(2) ?
C48 Fe4 C55 . . 158.5(3) ?
C53 Fe4 C47 . . 123.1(2) ?
C54 Fe4 C47 . . 158.6(2) ?
C49 Fe4 C47 . . 68.5(2) ?
C50 Fe4 C47 . . 68.4(2) ?
C48 Fe4 C47 . . 41.2(2) ?
C55 Fe4 C47 . . 159.5(2) ?
C53 Fe4 C46 . . 160.5(3) ?
C54 Fe4 C46 . . 158.3(3) ?
C49 Fe4 C46 . . 67.6(2) ?
C50 Fe4 C46 . . 40.6(2) ?
C48 Fe4 C46 . . 68.2(2) ?
C55 Fe4 C46 . . 124.4(2) ?
C47 Fe4 C46 . . 40.4(2) ?
C53 Fe4 C52 . . 40.3(3) ?
C54 Fe4 C52 . . 68.4(3) ?
C49 Fe4 C52 . . 157.1(3) ?
C50 Fe4 C52 . . 162.2(3) ?
C48 Fe4 C52 . . 122.1(3) ?
C55 Fe4 C52 . . 67.4(2) ?
C47 Fe4 C52 . . 108.5(3) ?
C46 Fe4 C52 . . 125.7(3) ?
C53 Fe4 C51 . . 67.6(3) ?
C54 Fe4 C51 . . 68.6(3) ?
C49 Fe4 C51 . . 160.7(3) ?
C50 Fe4 C51 . . 126.2(3) ?
C48 Fe4 C51 . . 158.3(3) ?
C55 Fe4 C51 . . 40.4(3) ?
C47 Fe4 C51 . . 123.5(2) ?
C46 Fe4 C51 . . 110.5(2) ?
C52 Fe4 C51 . . 39.8(3) ?
C3 C4 C5 . . 107.9(6) ?
C3 C4 Fe1 . . 69.9(4) ?
C5 C4 Fe1 . . 70.4(3) ?
C3 C4 H4 . . 126.0 ?
C5 C4 H4 . . 126.0 ?
Fe1 C4 H4 . . 126.0 ?
O8 S4 O7 . . 119.6(3) ?
O8 S4 N2 . . 107.7(3) ?
O7 S4 N2 . . 116.4(3) ?
O8 S4 C64 . . 103.7(3) ?
O7 S4 C64 . . 105.1(3) ?
N2 S4 C64 . . 101.9(3) ?
C1 C6 C7 . . 115.1(4) ?
C1 C6 H6A . . 108.5 ?
C7 C6 H6A . . 108.5 ?
C1 C6 H6B . . 108.5 ?
C7 C6 H6B . . 108.5 ?
H6A C6 H6B . . 107.5 ?
C1 C5 C4 . . 108.5(5) ?
C1 C5 Fe1 . . 71.6(3) ?
C4 C5 Fe1 . . 69.0(3) ?
C1 C5 H5 . . 125.7 ?
C4 C5 H5 . . 125.7 ?
Fe1 C5 H5 . . 125.7 ?
C7 C9 H9A . . 109.5 ?
C7 C9 H9B . . 109.5 ?
H9A C9 H9B . . 109.5 ?
C7 C9 H9C . . 109.5 ?
H9A C9 H9C . . 109.5 ?
H9B C9 H9C . . 109.5 ?
C7 C8 H8A . . 109.5 ?
C7 C8 H8B . . 109.5 ?
H8A C8 H8B . . 109.5 ?
C7 C8 H8C . . 109.5 ?
H8A C8 H8C . . 109.5 ?
H8B C8 H8C . . 109.5 ?
C9 C7 C8 . . 109.8(4) ?
C9 C7 C10 . . 109.7(6) ?
C8 C7 C10 . . 108.8(7) ?
C9 C7 C6 . . 111.5(6) ?
C8 C7 C6 . . 110.3(6) ?
C10 C7 C6 . . 106.8(4) ?
C7 C10 H10A . . 109.5 ?
C7 C10 H10B . . 109.5 ?
H10A C10 H10B . . 109.5 ?
C7 C10 H10C . . 109.5 ?
H10A C10 H10C . . 109.5 ?
H10B C10 H10C . . 109.5 ?
C15 C11 C16 . . 126.6(5) ?
C15 C11 C12 . . 107.3(3) ?
C16 C11 C12 . . 125.7(5) ?
C15 C11 Fe1 . . 68.7(3) ?
C16 C11 Fe1 . . 122.3(3) ?
C12 C11 Fe1 . . 68.1(3) ?
C13 C12 C11 . . 107.5(5) ?
C13 C12 Fe1 . . 68.9(3) ?
C11 C12 Fe1 . . 71.4(3) ?
C13 C12 H12 . . 126.3 ?
C11 C12 H12 . . 126.3 ?
Fe1 C12 H12 . . 126.3 ?
C14 C13 C12 . . 108.2(6) ?
C14 C13 Fe1 . . 70.2(4) ?
C12 C13 Fe1 . . 70.3(3) ?
C14 C13 H13 . . 125.9 ?
C12 C13 H13 . . 125.9 ?
Fe1 C13 H13 . . 125.9 ?
C15 C14 C13 . . 108.5(6) ?
C15 C14 Fe1 . . 70.6(3) ?
C13 C14 Fe1 . . 69.4(4) ?
C15 C14 H14 . . 125.7 ?
C13 C14 H14 . . 125.7 ?
Fe1 C14 H14 . . 125.7 ?
C14 C15 C11 . . 108.4(4) ?
C14 C15 Fe1 . . 69.3(3) ?
C11 C15 Fe1 . . 71.3(3) ?
C14 C15 H15 . . 125.8 ?
C11 C15 H15 . . 125.8 ?
Fe1 C15 H15 . . 125.8 ?
C17 C16 C20 . . 108.8(3) ?
C17 C16 C11 . . 125.6(5) ?
C20 C16 C11 . . 125.2(5) ?
C17 C16 Fe2 . . 69.2(3) ?
C20 C16 Fe2 . . 69.3(3) ?
C11 C16 Fe2 . . 121.8(3) ?
C18 C17 C16 . . 107.5(4) ?
C18 C17 Fe2 . . 70.0(3) ?
C16 C17 Fe2 . . 69.9(3) ?
C18 C17 H17 . . 126.3 ?
C16 C17 H17 . . 126.3 ?
Fe2 C17 H17 . . 126.3 ?
C17 C18 C19 . . 108.4(5) ?
C17 C18 Fe2 . . 69.5(3) ?
C19 C18 Fe2 . . 69.4(4) ?
C17 C18 H18 . . 125.8 ?
C19 C18 H18 . . 125.8 ?
Fe2 C18 H18 . . 125.8 ?
C18 C19 C20 . . 108.5(5) ?
C18 C19 Fe2 . . 69.8(4) ?
C20 C19 Fe2 . . 69.6(3) ?
C18 C19 H19 . . 125.7 ?
C20 C19 H19 . . 125.7 ?
Fe2 C19 H19 . . 125.7 ?
C22 C21 C25 . . 107.9(4) ?
C22 C21 C26 . . 125.8(7) ?
C25 C21 C26 . . 126.2(7) ?
C22 C21 Fe2 . . 69.5(3) ?
C25 C21 Fe2 . . 68.6(3) ?
C26 C21 Fe2 . . 125.0(3) ?
C19 C20 C16 . . 106.9(5) ?
C19 C20 Fe2 . . 69.5(3) ?
C16 C20 Fe2 . . 69.8(3) ?
C19 C20 H20 . . 126.6 ?
C16 C20 H20 . . 126.6 ?
Fe2 C20 H20 . . 126.6 ?
C21 C22 C23 . . 107.5(5) ?
C21 C22 Fe2 . . 70.5(3) ?
C23 C22 Fe2 . . 68.3(3) ?
C21 C22 H22 . . 126.2 ?
C23 C22 H22 . . 126.2 ?
Fe2 C22 H22 . . 126.2 ?
C24 C23 C22 . . 108.2(6) ?
C24 C23 Fe2 . . 69.8(4) ?
C22 C23 Fe2 . . 70.7(3) ?
C24 C23 H23 . . 125.9 ?
C22 C23 H23 . . 125.9 ?
Fe2 C23 H23 . . 125.9 ?
C24 C25 C21 . . 108.8(5) ?
C24 C25 Fe2 . . 69.5(3) ?
C21 C25 Fe2 . . 71.1(3) ?
C24 C25 H25 . . 125.6 ?
C21 C25 H25 . . 125.6 ?
Fe2 C25 H25 . . 125.6 ?
C23 C24 C25 . . 107.6(6) ?
C23 C24 Fe2 . . 69.5(4) ?
C25 C24 Fe2 . . 69.9(3) ?
C23 C24 H24 . . 126.2 ?
C25 C24 H24 . . 126.2 ?
Fe2 C24 H24 . . 126.2 ?
C21 C26 C27 . . 115.1(4) ?
C21 C26 H26A . . 108.5 ?
C27 C26 H26A . . 108.5 ?
C21 C26 H26B . . 108.5 ?
C27 C26 H26B . . 108.5 ?
H26A C26 H26B . . 107.5 ?
C28 C27 C29 . . 109.3(5) ?
C28 C27 C30 . . 109.6(6) ?
C29 C27 C30 . . 109.6(7) ?
C28 C27 C26 . . 111.7(6) ?
C29 C27 C26 . . 109.5(6) ?
C30 C27 C26 . . 107.1(4) ?
C27 C29 H29A . . 109.5 ?
C27 C29 H29B . . 109.5 ?
H29A C29 H29B . . 109.5 ?
C27 C29 H29C . . 109.5 ?
H29A C29 H29C . . 109.5 ?
H29B C29 H29C . . 109.5 ?
C27 C28 H28A . . 109.5 ?
C27 C28 H28B . . 109.5 ?
H28A C28 H28B . . 109.5 ?
C27 C28 H28C . . 109.5 ?
H28A C28 H28C . . 109.5 ?
H28B C28 H28C . . 109.5 ?
C27 C30 H30A . . 109.5 ?
C27 C30 H30B . . 109.5 ?
H30A C30 H30B . . 109.5 ?
C27 C30 H30C . . 109.5 ?
H30A C30 H30C . . 109.5 ?
H30B C30 H30C . . 109.5 ?
C32 C31 C35 . . 107.4(6) ?
C32 C31 C36 . . 126.1(7) ?
C35 C31 C36 . . 126.4(7) ?
C32 C31 Fe3 . . 69.4(4) ?
C35 C31 Fe3 . . 68.8(3) ?
C36 C31 Fe3 . . 124.6(4) ?
C33 C32 C31 . . 108.8(6) ?
C33 C32 Fe3 . . 68.9(4) ?
C31 C32 Fe3 . . 70.9(3) ?
C33 C32 H32 . . 125.6 ?
C31 C32 H32 . . 125.6 ?
Fe3 C32 H32 . . 125.6 ?
C32 C33 C34 . . 108.4(6) ?
C32 C33 Fe3 . . 71.2(4) ?
C34 C33 Fe3 . . 69.4(4) ?
C32 C33 H33 . . 125.8 ?
C34 C33 H33 . . 125.8 ?
Fe3 C33 H33 . . 125.8 ?
C35 C34 C33 . . 106.5(6) ?
C35 C34 Fe3 . . 70.4(4) ?
C33 C34 Fe3 . . 69.5(4) ?
C35 C34 H34 . . 126.7 ?
C33 C34 H34 . . 126.7 ?
Fe3 C34 H34 . . 126.7 ?
C31 C35 C34 . . 108.8(6) ?
C31 C35 Fe3 . . 71.3(3) ?
C34 C35 Fe3 . . 68.9(4) ?
C31 C35 H35 . . 125.6 ?
C34 C35 H35 . . 125.6 ?
Fe3 C35 H35 . . 125.6 ?
C31 C36 C37 . . 115.4(5) ?
C31 C36 H36A . . 108.4 ?
C37 C36 H36A . . 108.4 ?
C31 C36 H36B . . 108.4 ?
C37 C36 H36B . . 108.4 ?
H36A C36 H36B . . 107.5 ?
C39 C37 C38 . . 109.6(6) ?
C39 C37 C40 . . 109.1(7) ?
C38 C37 C40 . . 110.1(7) ?
C39 C37 C36 . . 110.7(6) ?
C38 C37 C36 . . 110.1(6) ?
C40 C37 C36 . . 107.2(5) ?
C37 C38 H38A . . 109.5 ?
C37 C38 H38B . . 109.5 ?
H38A C38 H38B . . 109.5 ?
C37 C38 H38C . . 109.5 ?
H38A C38 H38C . . 109.5 ?
H38B C38 H38C . . 109.5 ?
C37 C39 H39A . . 109.5 ?
C37 C39 H39B . . 109.5 ?
H39A C39 H39B . . 109.5 ?
C37 C39 H39C . . 109.5 ?
H39A C39 H39C . . 109.5 ?
H39B C39 H39C . . 109.5 ?
C37 C40 H40A . . 109.5 ?
C37 C40 H40B . . 109.5 ?
H40A C40 H40B . . 109.5 ?
C37 C40 H40C . . 109.5 ?
H40A C40 H40C . . 109.5 ?
H40B C40 H40C . . 109.5 ?
C45 C41 C43 . . 108.0(5) ?
C45 C41 C46 . . 125.7(5) ?
C43 C41 C46 . . 125.9(4) ?
C45 C41 Fe3 . . 69.1(3) ?
C43 C41 Fe3 . . 69.2(3) ?
C46 C41 Fe3 . . 121.9(3) ?
C41 C43 C42 . . 107.7(5) ?
C41 C43 Fe3 . . 70.7(3) ?
C42 C43 Fe3 . . 69.1(3) ?
C41 C43 H43 . . 126.1 ?
C42 C43 H43 . . 126.1 ?
Fe3 C43 H43 . . 126.1 ?
C45 C44 C42 . . 109.4(5) ?
C45 C44 Fe3 . . 70.6(3) ?
C42 C44 Fe3 . . 69.9(4) ?
C45 C44 H44 . . 125.3 ?
C42 C44 H44 . . 125.3 ?
Fe3 C44 H44 . . 125.3 ?
C44 C45 C41 . . 107.8(5) ?
C44 C45 Fe3 . . 69.5(3) ?
C41 C45 Fe3 . . 70.9(3) ?
C44 C45 H45 . . 126.1 ?
C41 C45 H45 . . 126.1 ?
Fe3 C45 H45 . . 126.1 ?
C47 C46 C50 . . 108.1(5) ?
C47 C46 C41 . . 125.1(4) ?
C50 C46 C41 . . 126.5(5) ?
C47 C46 Fe4 . . 69.7(3) ?
C50 C46 Fe4 . . 69.3(3) ?
C41 C46 Fe4 . . 122.0(3) ?
C46 C47 C48 . . 106.9(5) ?
C46 C47 Fe4 . . 69.9(3) ?
C48 C47 Fe4 . . 69.1(3) ?
C46 C47 H47 . . 126.5 ?
C48 C47 H47 . . 126.5 ?
Fe4 C47 H47 . . 126.5 ?
C49 C48 C47 . . 107.5(5) ?
C49 C48 Fe4 . . 69.6(4) ?
C47 C48 Fe4 . . 69.8(3) ?
C49 C48 H48 . . 126.3 ?
C47 C48 H48 . . 126.3 ?
Fe4 C48 H48 . . 126.3 ?
C50 C49 C48 . . 109.0(6) ?
C50 C49 Fe4 . . 70.3(3) ?
C48 C49 Fe4 . . 69.8(4) ?
C50 C49 H49 . . 125.5 ?
C48 C49 H49 . . 125.5 ?
Fe4 C49 H49 . . 125.5 ?
C49 C50 C46 . . 108.4(5) ?
C49 C50 Fe4 . . 70.0(3) ?
C46 C50 Fe4 . . 70.1(3) ?
C49 C50 H50 . . 125.8 ?
C46 C50 H50 . . 125.8 ?
Fe4 C50 H50 . . 125.8 ?
C52 C51 C55 . . 106.6(6) ?
C52 C51 C56 . . 126.2(7) ?
C55 C51 C56 . . 127.2(7) ?
C52 C51 Fe4 . . 69.1(4) ?
C55 C51 Fe4 . . 68.3(3) ?
C56 C51 Fe4 . . 125.6(4) ?
C53 C52 C51 . . 108.6(6) ?
C53 C52 Fe4 . . 68.6(4) ?
C51 C52 Fe4 . . 71.1(3) ?
C53 C52 H52 . . 125.7 ?
C51 C52 H52 . . 125.7 ?
Fe4 C52 H52 . . 125.7 ?
C52 C53 C54 . . 109.3(6) ?
C52 C53 Fe4 . . 71.2(4) ?
C54 C53 Fe4 . . 70.0(4) ?
C52 C53 H53 . . 125.4 ?
C54 C53 H53 . . 125.4 ?
Fe4 C53 H53 . . 125.4 ?
C53 C54 C55 . . 106.2(6) ?
C53 C54 Fe4 . . 69.2(4) ?
C55 C54 Fe4 . . 70.1(4) ?
C53 C54 H54 . . 126.9 ?
C55 C54 H54 . . 126.9 ?
Fe4 C54 H54 . . 126.9 ?
C54 C55 C51 . . 109.4(6) ?
C54 C55 Fe4 . . 69.3(4) ?
C51 C55 Fe4 . . 71.3(3) ?
C54 C55 H55 . . 125.3 ?
C51 C55 H55 . . 125.3 ?
Fe4 C55 H55 . . 125.3 ?
C51 C56 C57 . . 115.7(5) ?
C51 C56 H56A . . 108.4 ?
C57 C56 H56A . . 108.4 ?
C51 C56 H56B . . 108.4 ?
C57 C56 H56B . . 108.4 ?
H56A C56 H56B . . 107.4 ?
C60 C57 C59 . . 110.2(6) ?
C60 C57 C58 . . 109.3(5) ?
C59 C57 C58 . . 109.2(7) ?
C60 C57 C56 . . 110.7(6) ?
C59 C57 C56 . . 107.4(5) ?
C58 C57 C56 . . 110.1(6) ?
C57 C58 H58A . . 109.5 ?
C57 C58 H58B . . 109.5 ?
H58A C58 H58B . . 109.5 ?
C57 C58 H58C . . 109.5 ?
H58A C58 H58C . . 109.5 ?
H58B C58 H58C . . 109.5 ?
C57 C59 H59A . . 109.5 ?
C57 C59 H59B . . 109.5 ?
H59A C59 H59B . . 109.5 ?
C57 C59 H59C . . 109.5 ?
H59A C59 H59C . . 109.5 ?
H59B C59 H59C . . 109.5 ?
C57 C60 H60A . . 109.5 ?
C57 C60 H60B . . 109.5 ?
H60A C60 H60B . . 109.5 ?
C57 C60 H60C . . 109.5 ?
H60A C60 H60C . . 109.5 ?
H60B C60 H60C . . 109.5 ?
F1 C61 F2 . . 108.5(5) ?
F1 C61 F3 . . 108.9(5) ?
F2 C61 F3 . . 108.8(4) ?
F1 C61 S1 . . 109.6(3) ?
F2 C61 S1 . . 110.5(4) ?
F3 C61 S1 . . 110.5(4) ?
F6 C62 F5 . . 108.9(5) ?
F6 C62 F4 . . 107.9(5) ?
F5 C62 F4 . . 108.7(4) ?
F6 C62 S2 . . 110.2(3) ?
F5 C62 S2 . . 110.6(4) ?
F4 C62 S2 . . 110.4(4) ?
F8 C63 F9 . . 109.0(6) ?
F8 C63 F7 . . 109.1(6) ?
F9 C63 F7 . . 108.1(5) ?
F8 C63 S3 . . 110.6(4) ?
F9 C63 S3 . . 109.7(4) ?
F7 C63 S3 . . 110.2(5) ?
F11 C64 F12 . . 108.5(6) ?
F11 C64 F00M . . 108.2(5) ?
F12 C64 F00M . . 108.1(6) ?
F11 C64 S4 . . 109.7(5) ?
F12 C64 S4 . . 110.9(4) ?
F00M C64 S4 . . 111.3(5) ?
C44 C42 C43 . . 106.9(5) ?
C44 C42 Fe3 . . 69.6(4) ?
C43 C42 Fe3 . . 70.2(3) ?
C44 C42 H42 . . 126.5 ?
C43 C42 H42 . . 126.5 ?
Fe3 C42 H42 . . 126.5 ?

loop_
_geom_bond_atom_site_label_1
_geom_bond_atom_site_label_2
_geom_bond_site_symmetry_2
_geom_bond_distance
_geom_bond_publ_flag
Fe1 C13 . 2.050(6) ?
Fe1 C3 . 2.055(6) ?
Fe1 C4 . 2.058(6) ?
Fe1 C14 . 2.061(5) ?
Fe1 C12 . 2.069(5) ?
Fe1 C5 . 2.078(5) ?
Fe1 C15 . 2.079(5) ?
Fe1 C2 . 2.082(6) ?
Fe1 C11 . 2.113(4) ?
Fe1 C1 . 2.115(4) ?
C1 C5 . 1.418(9) ?
C1 C2 . 1.435(8) ?
C1 C6 . 1.500(6) ?
N1 S1 . 1.578(4) ?
N1 S2 . 1.581(4) ?
O1 S1 . 1.433(4) ?
F1 C61 . 1.316(6) ?
S1 O2 . 1.427(4) ?
S1 C61 . 1.837(4) ?
Fe2 C23 . 2.042(6) ?
Fe2 C24 . 2.047(6) ?
Fe2 C17 . 2.052(5) ?
Fe2 C25 . 2.053(6) ?
Fe2 C19 . 2.054(6) ?
Fe2 C20 . 2.055(6) ?
Fe2 C18 . 2.059(6) ?
Fe2 C16 . 2.061(4) ?
Fe2 C22 . 2.073(6) ?
Fe2 C21 . 2.086(4) ?
C2 C3 . 1.434(10) ?
C2 H2 . 1.0 ?
N2 S3 . 1.577(5) ?
N2 S4 . 1.597(5) ?
F2 C61 . 1.317(7) ?
S2 O3 . 1.422(4) ?
S2 O4 . 1.428(4) ?
S2 C62 . 1.838(4) ?
Fe3 C34 . 2.050(6) ?
Fe3 C33 . 2.052(6) ?
Fe3 C44 . 2.057(6) ?
Fe3 C42 . 2.061(6) ?
Fe3 C35 . 2.069(6) ?
Fe3 C45 . 2.071(6) ?
Fe3 C43 . 2.075(6) ?
Fe3 C32 . 2.082(7) ?
Fe3 C41 . 2.095(5) ?
Fe3 C31 . 2.102(5) ?
C3 C4 . 1.403(8) ?
C3 H3 . 1.0 ?
F3 C61 . 1.328(8) ?
S3 O5 . 1.424(4) ?
S3 O6 . 1.442(4) ?
S3 C63 . 1.839(6) ?
Fe4 C53 . 2.038(6) ?
Fe4 C54 . 2.048(7) ?
Fe4 C49 . 2.051(6) ?
Fe4 C50 . 2.055(6) ?
Fe4 C48 . 2.055(6) ?
Fe4 C55 . 2.058(6) ?
Fe4 C47 . 2.064(6) ?
Fe4 C46 . 2.066(5) ?
Fe4 C52 . 2.072(7) ?
Fe4 C51 . 2.098(6) ?
C4 C5 . 1.435(8) ?
C4 H4 . 1.0 ?
F4 C62 . 1.331(8) ?
S4 O8 . 1.418(4) ?
S4 O7 . 1.422(4) ?
S4 C64 . 1.828(7) ?
F6 C62 . 1.314(6) ?
C6 C7 . 1.544(6) ?
C6 H6A . 0.99 ?
C6 H6B . 0.99 ?
F5 C62 . 1.317(6) ?
C5 H5 . 1.0 ?
F9 C63 . 1.316(7) ?
C9 C7 . 1.520(10) ?
C9 H9A . 0.98 ?
C9 H9B . 0.98 ?
C9 H9C . 0.98 ?
F8 C63 . 1.313(8) ?
C8 C7 . 1.529(10) ?
C8 H8A . 0.98 ?
C8 H8B . 0.98 ?
C8 H8C . 0.98 ?
F7 C63 . 1.320(8) ?
C7 C10 . 1.544(6) ?
F00M C64 . 1.326(9) ?
C10 H10A . 0.98 ?
C10 H10B . 0.98 ?
C10 H10C . 0.98 ?
F11 C64 . 1.316(7) ?
C11 C15 . 1.433(7) ?
C11 C16 . 1.445(5) ?
C11 C12 . 1.448(7) ?
F12 C64 . 1.318(8) ?
C12 C13 . 1.436(8) ?
C12 H12 . 1.0 ?
C13 C14 . 1.420(7) ?
C13 H13 . 1.0 ?
C14 C15 . 1.420(8) ?
C14 H14 . 1.0 ?
C15 H15 . 1.0 ?
C16 C17 . 1.436(7) ?
C16 C20 . 1.438(7) ?
C17 C18 . 1.424(8) ?
C17 H17 . 1.0 ?
C18 C19 . 1.433(7) ?
C18 H18 . 1.0 ?
C19 C20 . 1.434(8) ?
C19 H19 . 1.0 ?
C21 C22 . 1.424(9) ?
C21 C25 . 1.425(8) ?
C21 C26 . 1.505(6) ?
C20 H20 . 1.0 ?
C22 C23 . 1.441(9) ?
C22 H22 . 1.0 ?
C23 C24 . 1.422(9) ?
C23 H23 . 1.0 ?
C25 C24 . 1.422(8) ?
C25 H25 . 1.0 ?
C24 H24 . 1.0 ?
C26 C27 . 1.554(6) ?
C26 H26A . 0.99 ?
C26 H26B . 0.99 ?
C27 C28 . 1.503(10) ?
C27 C29 . 1.530(10) ?
C27 C30 . 1.544(6) ?
C29 H29A . 0.98 ?
C29 H29B . 0.98 ?
C29 H29C . 0.98 ?
C28 H28A . 0.98 ?
C28 H28B . 0.98 ?
C28 H28C . 0.98 ?
C30 H30A . 0.98 ?
C30 H30B . 0.98 ?
C30 H30C . 0.98 ?
C31 C32 . 1.421(10) ?
C31 C35 . 1.424(9) ?
C31 C36 . 1.510(8) ?
C32 C33 . 1.411(10) ?
C32 H32 . 1.0 ?
C33 C34 . 1.440(9) ?
C33 H33 . 1.0 ?
C34 C35 . 1.433(9) ?
C34 H34 . 1.0 ?
C35 H35 . 1.0 ?
C36 C37 . 1.553(8) ?
C36 H36A . 0.99 ?
C36 H36B . 0.99 ?
C37 C39 . 1.519(10) ?
C37 C38 . 1.522(10) ?
C37 C40 . 1.540(10) ?
C38 H38A . 0.98 ?
C38 H38B . 0.98 ?
C38 H38C . 0.98 ?
C39 H39A . 0.98 ?
C39 H39B . 0.98 ?
C39 H39C . 0.98 ?
C40 H40A . 0.98 ?
C40 H40B . 0.98 ?
C40 H40C . 0.98 ?
C41 C45 . 1.427(8) ?
C41 C43 . 1.430(8) ?
C41 C46 . 1.460(6) ?
C43 C42 . 1.439(8) ?
C43 H43 . 1.0 ?
C44 C45 . 1.406(9) ?
C44 C42 . 1.424(8) ?
C44 H44 . 1.0 ?
C45 H45 . 1.0 ?
C46 C47 . 1.427(8) ?
C46 C50 . 1.431(8) ?
C47 C48 . 1.447(8) ?
C47 H47 . 1.0 ?
C48 C49 . 1.424(8) ?
C48 H48 . 1.0 ?
C49 C50 . 1.394(9) ?
C49 H49 . 1.0 ?
C50 H50 . 1.0 ?
C51 C52 . 1.420(9) ?
C51 C55 . 1.437(10) ?
C51 C56 . 1.493(9) ?
C52 C53 . 1.415(10) ?
C52 H52 . 1.0 ?
C53 C54 . 1.425(9) ?
C53 H53 . 1.0 ?
C54 C55 . 1.426(9) ?
C54 H54 . 1.0 ?
C55 H55 . 1.0 ?
C56 C57 . 1.545(8) ?
C56 H56A . 0.99 ?
C56 H56B . 0.99 ?
C57 C60 . 1.526(10) ?
C57 C59 . 1.534(9) ?
C57 C58 . 1.534(10) ?
C58 H58A . 0.98 ?
C58 H58B . 0.98 ?
C58 H58C . 0.98 ?
C59 H59A . 0.98 ?
C59 H59B . 0.98 ?
C59 H59C . 0.98 ?
C60 H60A . 0.98 ?
C60 H60B . 0.98 ?
C60 H60C . 0.98 ?
C42 H42 . 1.0 ?
